data_1525743
loop_
_publ_author_name
'Leon-Escamilla, E.A.'
'Corbett, J.D.'

_publ_section_title
;
 Hydrogen impurity effects, A5 Tt3 intermetallic compounds between A = Ca,
 Sr, Ba, Eu and Tt = Si, Ge, Sn with (Cr5 B3)-like structures that are
 stable both as binary and as ternary hydride and fluoride phases
;
_journal_name_full 'Journal of Solid State Chemistry'
_journal_page_first 149
_journal_page_last 162
_journal_volume 159
_journal_year 2001
_chemical_formula_sum 'Ca5 Si3'
_space_group_IT_number 140
_symmetry_space_group_name_Hall '-I 4 2c'
_symmetry_space_group_name_H-M 'I 4/m c m'
_cell_angle_alpha 90
_cell_angle_beta 90
_cell_angle_gamma 90
_cell_formula_units_Z 4
_cell_length_a 7.6495
_cell_length_b 7.6495
_cell_length_c 14.835
_cell_volume 868.068
_citation_journal_id_ASTM JSSCBI
_cod_data_source_file Leon-Escamilla_JSSCBI_2001_1574.cif
_cod_data_source_block Ca5Si3
_cod_original_cell_volume 868.0678
_cod_database_code 1525743

loop_
_symmetry_equiv_pos_as_xyz
x,y,z
-y,x,z
-x,-y,z
y,-x,z
x,-y,-z+1/2
y,x,-z+1/2
-x,y,-z+1/2
-y,-x,-z+1/2
-x,-y,-z
y,-x,-z
x,y,-z
-y,x,-z
-x,y,z-1/2
-y,-x,z-1/2
x,-y,z-1/2
y,x,z-1/2
x+1/2,y+1/2,z+1/2
-y+1/2,x+1/2,z+1/2
-x+1/2,-y+1/2,z+1/2
y+1/2,-x+1/2,z+1/2
x+1/2,-y+1/2,-z+1
y+1/2,x+1/2,-z+1
-x+1/2,y+1/2,-z+1
-y+1/2,-x+1/2,-z+1
-x+1/2,-y+1/2,-z+1/2
y+1/2,-x+1/2,-z+1/2
x+1/2,y+1/2,-z+1/2
-y+1/2,x+1/2,-z+1/2
-x+1/2,y+1/2,z
-y+1/2,-x+1/2,z
x+1/2,-y+1/2,z
y+1/2,x+1/2,z

loop_
_atom_site_label
_atom_site_type_symbol
_atom_site_fract_x
_atom_site_fract_y
_atom_site_fract_z
_atom_site_occupancy
_atom_site_U_iso_or_equiv
Ca2 Ca 0.17978 0.67978 0.13986 1 0.0
Si2 Si 0.38693 0.88693 0 1 0.0
Si1 Si 0 0 0.25 1 0.0
Ca1 Ca 0 0 0 1 0.0
